data_1512293
loop_
_publ_author_name
'Frischmann, Peter D.'
'W\"urthner, Frank'

_publ_section_title
;
 Synthesis of a Non-aggregating Bay-Unsubstituted Perylene Bisimide Dye
 with Latent Bromo Groups for C--C Cross Coupling
;
_journal_issue 18
_journal_name_full 'Organic Letters'
_journal_page_first 4674
_journal_paper_doi 10.1021/ol401946g
_journal_volume 15
_journal_year 2013
_chemical_formula_moiety 'C48 H40 Br2 N2 O4, 1.5 (C7 H8), 0.3676 (C7 H8)'
_chemical_formula_sum 'C61.07 H54.94 Br2 N2 O4'
_chemical_formula_weight 1040.70
_chemical_name_systematic
;
 ?
;
_space_group_crystal_system monoclinic
_space_group_IT_number 14
_space_group_name_Hall '-P 2ybc'
_space_group_name_H-M_alt 'P 1 21/c 1'
_symmetry_space_group_name_Hall '-P 2ybc'
_symmetry_space_group_name_H-M 'P 1 21/c 1'
_atom_sites_solution_hydrogens geom
_audit_creation_method SHELXL-2013
_cell_angle_alpha 90
_cell_angle_beta 115.702(2)
_cell_angle_gamma 90
_cell_formula_units_Z 4
_cell_length_a 17.3412(9)
_cell_length_b 17.7644(10)
_cell_length_c 17.8268(9)
_cell_measurement_reflns_used 9951
_cell_measurement_temperature 100(2)
_cell_measurement_theta_max 70.58
_cell_measurement_theta_min 3.71
_cell_volume 4948.3(5)
_computing_cell_refinement 'Bruker SAINT V8.30C'
_computing_data_collection 'Bruker SAINT V8.30C'
_computing_data_reduction 'Bruker SAINT V8.30C'
_computing_publication_material Bruker-SHELXTL
_computing_structure_refinement 'SHELXL-2013 (Sheldrick, 2013)'
_computing_structure_solution Bruker-SHELXS
_diffrn_ambient_temperature 100(2)
_diffrn_measured_fraction_theta_full 0.969
_diffrn_measured_fraction_theta_max 0.963
_diffrn_measurement_device_type 'Cu-Microsource ImuSCu'
_diffrn_measurement_method omega_and_phi_scan
_diffrn_radiation_type CuK\a
_diffrn_radiation_wavelength 1.54178
_diffrn_reflns_av_R_equivalents 0.0329
_diffrn_reflns_av_unetI/netI 0.0281
_diffrn_reflns_Laue_measured_fraction_full 0.969
_diffrn_reflns_Laue_measured_fraction_max 0.963
_diffrn_reflns_limit_h_max 20
_diffrn_reflns_limit_h_min -19
_diffrn_reflns_limit_k_max 21
_diffrn_reflns_limit_k_min -20
_diffrn_reflns_limit_l_max 20
_diffrn_reflns_limit_l_min -21
_diffrn_reflns_number 35316
_diffrn_reflns_point_group_measured_fraction_full 0.969
_diffrn_reflns_point_group_measured_fraction_max 0.963
_diffrn_reflns_theta_full 67.679
_diffrn_reflns_theta_max 68.229
_diffrn_reflns_theta_min 2.828
_exptl_absorpt_coefficient_mu 2.481
_exptl_absorpt_correction_T_max .7534
_exptl_absorpt_correction_T_min .6316
_exptl_absorpt_correction_type multi-scan
_exptl_absorpt_process_details Bruker-SADABS
_exptl_crystal_colour orange
_exptl_crystal_density_diffrn 1.397
_exptl_crystal_description plate
_exptl_crystal_F_000 2150
_exptl_crystal_size_max 0.200
_exptl_crystal_size_mid 0.149
_exptl_crystal_size_min 0.032
_refine_diff_density_max 1.086
_refine_diff_density_min -0.573
_refine_diff_density_rms 0.063
_refine_ls_extinction_method none
_refine_ls_goodness_of_fit_ref 1.051
_refine_ls_hydrogen_treatment constr
_refine_ls_matrix_type full
_refine_ls_number_parameters 752
_refine_ls_number_reflns 8726
_refine_ls_number_restraints 536
_refine_ls_restrained_S_all 1.063
_refine_ls_R_factor_all 0.0488
_refine_ls_R_factor_gt 0.0393
_refine_ls_shift/su_max 0.001
_refine_ls_shift/su_mean 0.000
_refine_ls_structure_factor_coef Fsqd
_refine_ls_weighting_details
;
 w=1/[\s^2^(Fo^2^)+(0.0393P)^2^+6.4206P]
 where P=(Fo^2^+2Fc^2^)/3
;
_refine_ls_weighting_scheme calc
_refine_ls_wR_factor_gt 0.0917
_refine_ls_wR_factor_ref 0.0983
_reflns_Friedel_coverage 0.000
_reflns_number_gt 7374
_reflns_number_total 8726
_reflns_threshold_expression 'I > 2\s(I)'
_cod_data_source_file ol401946g_si_002.cif
_cod_data_source_block pfd21_ot
_cod_database_code 1512293
_shelx_space_group_comment
;
The symmetry employed for this shelxl refinement is uniquely defined
by the following loop, which should always be used as a source of
symmetry information in preference to the above space-group names.
They are only intended as comments.
;
_shelx_estimated_absorpt_t_min 0.637
_shelx_estimated_absorpt_t_max 0.925
_shelxl_version_number 2013-2

loop_
_space_group_symop_operation_xyz
'x, y, z'
'-x, y+1/2, -z+1/2'
'-x, -y, -z'
'x, -y-1/2, z-1/2'

loop_
_atom_site_label
_atom_site_type_symbol
_atom_site_fract_x
_atom_site_fract_y
_atom_site_fract_z
_atom_site_U_iso_or_equiv
_atom_site_adp_type
_atom_site_occupancy
_atom_site_site_symmetry_order
_atom_site_calc_flag
_atom_site_refinement_flags_posn
_atom_site_refinement_flags_adp
_atom_site_refinement_flags_occupancy
_atom_site_disorder_assembly
_atom_site_disorder_group
Br1 Br 0.77771(2) 0.55373(2) 0.07975(2) 0.03679(10) Uani 1 1 d . . . . .
Br2 Br -0.42044(2) 0.88118(2) 0.29377(2) 0.04549(11) Uani 1 1 d . . . . .
C1 C -0.07300(16) 0.74180(15) 0.26427(14) 0.0249(5) Uani 1 1 d . . . . .
C2 C -0.00178(15) 0.72171(14) 0.24343(14) 0.0217(5) Uani 1 1 d . . . . .
C3 C 0.01416(15) 0.64732(15) 0.23420(15) 0.0248(5) Uani 1 1 d . . . . .
H3 H -0.0208 0.6093 0.2411 0.030 Uiso 1 1 calc R U . . .
C4 C 0.08098(16) 0.62704(15) 0.21485(15) 0.0246(5) Uani 1 1 d . . . . .
H4 H 0.0907 0.5753 0.2085 0.030 Uiso 1 1 calc R U . . .
C5 C 0.13383(15) 0.68095(14) 0.20463(14) 0.0216(5) Uani 1 1 d . . . . .
C6 C 0.20489(15) 0.66004(14) 0.18453(14) 0.0232(5) Uani 1 1 d . . . . .
C7 C 0.22153(17) 0.58626(16) 0.17174(17) 0.0309(6) Uani 1 1 d . . . . .
H7 H 0.1872 0.5472 0.1777 0.037 Uiso 1 1 calc R U . . .
C8 C 0.28775(17) 0.56777(16) 0.15030(18) 0.0323(6) Uani 1 1 d . . . . .
H8 H 0.2969 0.5167 0.1406 0.039 Uiso 1 1 calc R U . . .
C9 C 0.33970(16) 0.62289(15) 0.14317(15) 0.0262(5) Uani 1 1 d . . . . .
C10 C 0.40960(16) 0.60135(15) 0.12081(16) 0.0271(6) Uani 1 1 d . . . . .
C11 C 0.44884(15) 0.73570(14) 0.12513(14) 0.0224(5) Uani 1 1 d . . . . .
C12 C 0.37700(15) 0.75562(14) 0.14545(14) 0.0214(5) Uani 1 1 d . . . . .
C13 C 0.36048(15) 0.82987(15) 0.15390(14) 0.0239(5) Uani 1 1 d . . . . .
H13 H 0.3949 0.8680 0.1465 0.029 Uiso 1 1 calc R U . . .
C14 C 0.29341(16) 0.84973(15) 0.17333(14) 0.0238(5) Uani 1 1 d . . . . .
H14 H 0.2827 0.9015 0.1785 0.029 Uiso 1 1 calc R U . . .
C15 C 0.24184(15) 0.79575(14) 0.18525(14) 0.0211(5) Uani 1 1 d . . . . .
C16 C 0.17056(15) 0.81680(14) 0.20490(14) 0.0219(5) Uani 1 1 d . . . . .
C17 C 0.15311(17) 0.89093(15) 0.21615(16) 0.0269(6) Uani 1 1 d . . . . .
H17 H 0.1882 0.9297 0.2110 0.032 Uiso 1 1 calc R U . . .
C18 C 0.08548(16) 0.91013(15) 0.23475(16) 0.0267(5) Uani 1 1 d . . . . .
H18 H 0.0750 0.9615 0.2419 0.032 Uiso 1 1 calc R U . . .
C19 C 0.03368(15) 0.85506(15) 0.24276(14) 0.0233(5) Uani 1 1 d . . . . .
C20 C -0.03884(16) 0.87722(15) 0.26072(15) 0.0245(5) Uani 1 1 d . . . . .
C21 C 0.04960(15) 0.77855(14) 0.23320(13) 0.0207(5) Uani 1 1 d . . . . .
C22 C 0.11840(15) 0.75848(14) 0.21368(14) 0.0204(5) Uani 1 1 d . . . . .
C23 C 0.25743(15) 0.71854(14) 0.17647(14) 0.0207(5) Uani 1 1 d . . . . .
C24 C 0.32570(15) 0.69862(14) 0.15592(14) 0.0222(5) Uani 1 1 d . . . . .
C25 C -0.16703(15) 0.83870(15) 0.27475(15) 0.0239(5) Uani 1 1 d . . . . .
C26 C -0.16525(16) 0.84486(15) 0.35361(15) 0.0264(5) Uani 1 1 d . . . . .
C27 C -0.24164(17) 0.86010(16) 0.35806(15) 0.0294(6) Uani 1 1 d . . . . .
H27 H -0.2426 0.8659 0.4106 0.035 Uiso 1 1 calc R U . . .
C28 C -0.31616(17) 0.86679(17) 0.28560(16) 0.0310(6) Uani 1 1 d . . . . .
C29 C -0.31745(16) 0.86152(17) 0.20789(15) 0.0304(6) Uani 1 1 d . . . . .
H29 H -0.3697 0.8670 0.1592 0.037 Uiso 1 1 calc R U . . .
C30 C -0.24169(16) 0.84818(15) 0.20138(15) 0.0268(6) Uani 1 1 d . . . . .
C31 C -0.08345(17) 0.83572(18) 0.43288(16) 0.0337(6) Uani 1 1 d . . . . .
H31 H -0.0399 0.8124 0.4174 0.040 Uiso 1 1 calc R U . . .
C32 C -0.0946(2) 0.7836(2) 0.49552(19) 0.0496(8) Uani 1 1 d . . . . .
H32A H -0.1351 0.8061 0.5140 0.074 Uiso 1 1 calc R U . . .
H32B H -0.0392 0.7762 0.5436 0.074 Uiso 1 1 calc R U . . .
H32C H -0.1167 0.7348 0.4692 0.074 Uiso 1 1 calc R U . . .
C33 C -0.0489(2) 0.9121(2) 0.47199(19) 0.0466(8) Uani 1 1 d . . . . .
H33A H -0.0388 0.9436 0.4320 0.070 Uiso 1 1 calc R U . . .
H33B H 0.0050 0.9051 0.5220 0.070 Uiso 1 1 calc R U . . .
H33C H -0.0907 0.9368 0.4872 0.070 Uiso 1 1 calc R U . . .
C35 C -0.2800(5) 0.7708(3) 0.0748(4) 0.0456(15) Uani 0.645(9) 1 d D U P A 1
H35A H -0.3390 0.7661 0.0680 0.068 Uiso 0.645(9) 1 calc R U P A 1
H35B H -0.2454 0.7295 0.1097 0.068 Uiso 0.645(9) 1 calc R U P A 1
H35C H -0.2795 0.7684 0.0201 0.068 Uiso 0.645(9) 1 calc R U P A 1
C34 C -0.24347(17) 0.84457(16) 0.11536(15) 0.0299(6) Uani 0.645(9) 1 d D . P A 1
H34 H -0.1829 0.8470 0.1229 0.036 Uiso 0.645(9) 1 calc R U P A 1
C36 C -0.2917(5) 0.9108(4) 0.0601(4) 0.0419(16) Uani 0.645(9) 1 d D . P A 1
H36A H -0.2833 0.9105 0.0091 0.063 Uiso 0.645(9) 1 calc R U P A 1
H36B H -0.2698 0.9581 0.0901 0.063 Uiso 0.645(9) 1 calc R U P A 1
H36C H -0.3528 0.9063 0.0455 0.063 Uiso 0.645(9) 1 calc R U P A 1
C35B C -0.3216(7) 0.8005(7) 0.0541(6) 0.045(2) Uani 0.355(9) 1 d D U P A 2
H35D H -0.3730 0.8318 0.0373 0.068 Uiso 0.355(9) 1 calc R U P A 2
H35E H -0.3285 0.7546 0.0810 0.068 Uiso 0.355(9) 1 calc R U P A 2
H35F H -0.3132 0.7871 0.0048 0.068 Uiso 0.355(9) 1 calc R U P A 2
C34B C -0.24347(17) 0.84457(16) 0.11536(15) 0.0299(6) Uani 0.355(9) 1 d D . P A 2
H34B H -0.1906 0.8181 0.1202 0.036 Uiso 0.355(9) 1 calc R U P A 2
C36B C -0.2431(13) 0.9225(7) 0.0837(8) 0.079(5) Uani 0.355(9) 1 d D . P A 2
H36D H -0.2970 0.9477 0.0735 0.119 Uiso 0.355(9) 1 calc R U P A 2
H36E H -0.2369 0.9198 0.0317 0.119 Uiso 0.355(9) 1 calc R U P A 2
H36F H -0.1951 0.9509 0.1252 0.119 Uiso 0.355(9) 1 calc R U P A 2
C37 C 0.53992(16) 0.63725(15) 0.11043(15) 0.0239(5) Uani 1 1 d . . . . .
C38 C 0.53433(16) 0.63036(15) 0.03025(15) 0.0246(5) Uani 1 1 d . . . . .
C39 C 0.60592(16) 0.60466(15) 0.02166(15) 0.0258(5) Uani 1 1 d . . . . .
H39 H 0.6038 0.5979 -0.0321 0.031 Uiso 1 1 calc R U . . .
C40 C 0.67966(16) 0.58916(16) 0.09168(16) 0.0270(6) Uani 1 1 d . . . . .
C41 C 0.68670(16) 0.59889(16) 0.17154(15) 0.0291(6) Uani 1 1 d . . . . .
H41 H 0.7394 0.5895 0.2186 0.035 Uiso 1 1 calc R U . . .
C42 C 0.61557(16) 0.62257(15) 0.18177(15) 0.0267(6) Uani 1 1 d . . . . .
C44 C 0.5960(6) 0.5614(4) 0.2986(4) 0.0477(19) Uani 0.639(13) 1 d D U P B 1
H44A H 0.5389 0.5457 0.2580 0.072 Uiso 0.639(13) 1 calc R U P B 1
H44B H 0.5951 0.5713 0.3523 0.072 Uiso 0.639(13) 1 calc R U P B 1
H44C H 0.6372 0.5212 0.3052 0.072 Uiso 0.639(13) 1 calc R U P B 1
C43 C 0.62129(18) 0.63031(18) 0.26894(16) 0.0365(7) Uani 0.639(13) 1 d D U P B 1
H43 H 0.5802 0.6707 0.2666 0.044 Uiso 0.639(13) 1 calc R U P B 1
C45 C 0.7111(5) 0.6566(5) 0.3307(6) 0.0407(19) Uani 0.639(13) 1 d D U P B 1
H45A H 0.7096 0.6730 0.3826 0.061 Uiso 0.639(13) 1 calc R U P B 1
H45B H 0.7292 0.6986 0.3065 0.061 Uiso 0.639(13) 1 calc R U P B 1
H45C H 0.7516 0.6148 0.3425 0.061 Uiso 0.639(13) 1 calc R U P B 1
C44B C 0.6377(10) 0.5477(6) 0.3107(7) 0.046(2) Uani 0.361(13) 1 d D U P B 2
H44D H 0.6960 0.5313 0.3232 0.070 Uiso 0.361(13) 1 calc R U P B 2
H44E H 0.5965 0.5120 0.2719 0.070 Uiso 0.361(13) 1 calc R U P B 2
H44F H 0.6305 0.5495 0.3622 0.070 Uiso 0.361(13) 1 calc R U P B 2
C43B C 0.62129(18) 0.63031(18) 0.26894(16) 0.0365(7) Uani 0.361(13) 1 d D U P B 2
H43B H 0.5654 0.6497 0.2646 0.044 Uiso 0.361(13) 1 calc R U P B 2
C45B C 0.6909(10) 0.6804(8) 0.3255(11) 0.045(3) Uani 0.361(13) 1 d D U P B 2
H45D H 0.7454 0.6648 0.3262 0.067 Uiso 0.361(13) 1 calc R U P B 2
H45E H 0.6948 0.6770 0.3819 0.067 Uiso 0.361(13) 1 calc R U P B 2
H45F H 0.6784 0.7325 0.3058 0.067 Uiso 0.361(13) 1 calc R U P B 2
C46 C 0.45376(16) 0.65096(16) -0.04675(15) 0.0296(6) Uani 1 1 d . . . . .
H46 H 0.4088 0.6642 -0.0280 0.035 Uiso 1 1 calc R U . . .
C47 C 0.46836(19) 0.72030(17) -0.08954(17) 0.0378(7) Uani 1 1 d . . . . .
H47A H 0.4847 0.7630 -0.0509 0.057 Uiso 1 1 calc R U . . .
H47B H 0.4155 0.7324 -0.1389 0.057 Uiso 1 1 calc R U . . .
H47C H 0.5142 0.7100 -0.1063 0.057 Uiso 1 1 calc R U . . .
C48 C 0.42039(18) 0.58461(17) -0.10648(16) 0.0342(6) Uani 1 1 d . . . . .
H48A H 0.4619 0.5719 -0.1282 0.051 Uiso 1 1 calc R U . . .
H48B H 0.3657 0.5982 -0.1528 0.051 Uiso 1 1 calc R U . . .
H48C H 0.4122 0.5411 -0.0769 0.051 Uiso 1 1 calc R U . . .
N1 N -0.08919(13) 0.81877(12) 0.26750(12) 0.0230(4) Uani 1 1 d . . . . .
N2 N 0.46475(13) 0.65916(12) 0.12155(12) 0.0229(4) Uani 1 1 d . . . . .
O1 O -0.11711(12) 0.69487(11) 0.27692(12) 0.0328(4) Uani 1 1 d . . . . .
O2 O -0.05600(12) 0.94255(11) 0.26771(12) 0.0331(4) Uani 1 1 d . . . . .
O3 O 0.49309(11) 0.78260(10) 0.11290(11) 0.0287(4) Uani 1 1 d . . . . .
O4 O 0.42054(13) 0.53759(11) 0.10335(14) 0.0406(5) Uani 1 1 d . . . . .
C55 C 0.2332(3) 0.6151(3) 0.4298(3) 0.0503(10) Uani 0.709(4) 1 d D U P C 1
H55A H 0.2734 0.5960 0.4844 0.075 Uiso 0.709(4) 1 calc R U P C 1
H55B H 0.2601 0.6134 0.3915 0.075 Uiso 0.709(4) 1 calc R U P C 1
H55C H 0.1815 0.5839 0.4079 0.075 Uiso 0.709(4) 1 calc R U P C 1
C49 C 0.2094(2) 0.69602(14) 0.4386(2) 0.0370(6) Uani 0.709(4) 1 d DG U P C 1
C50 C 0.15005(18) 0.70951(17) 0.47010(18) 0.0358(6) Uani 0.709(4) 1 d DG U P C 1
H50 H 0.1244 0.6685 0.4851 0.043 Uiso 0.709(4) 1 calc R U P C 1
C51 C 0.12823(16) 0.7830(2) 0.47966(18) 0.0350(6) Uani 0.709(4) 1 d DG U P C 1
H51 H 0.0877 0.7922 0.5012 0.042 Uiso 0.709(4) 1 calc R U P C 1
C52 C 0.16571(19) 0.84298(15) 0.4577(2) 0.0366(6) Uani 0.709(4) 1 d DG U P C 1
H52 H 0.1508 0.8932 0.4642 0.044 Uiso 0.709(4) 1 calc R U P C 1
C53 C 0.2250(2) 0.82949(15) 0.4262(2) 0.0363(6) Uani 0.709(4) 1 d DG U P C 1
H53 H 0.2506 0.8705 0.4112 0.044 Uiso 0.709(4) 1 calc R U P C 1
C54 C 0.2468(2) 0.75601(17) 0.4166(2) 0.0362(6) Uani 0.709(4) 1 d DG U P C 1
H54 H 0.2874 0.7468 0.3951 0.043 Uiso 0.709(4) 1 calc R U P C 1
C55B C 0.1178(7) 0.6050(6) 0.4653(7) 0.0456(15) Uani 0.291(4) 1 d D U P C 2
H55D H 0.1588 0.5640 0.4748 0.068 Uiso 0.291(4) 1 calc R U P C 2
H55E H 0.0655 0.5947 0.4146 0.068 Uiso 0.291(4) 1 calc R U P C 2
H55F H 0.1039 0.6088 0.5129 0.068 Uiso 0.291(4) 1 calc R U P C 2
C49B C 0.1553(4) 0.6755(4) 0.4556(5) 0.0362(7) Uani 0.291(4) 1 d DG U P C 2
C50B C 0.1287(4) 0.7446(5) 0.4725(4) 0.0345(7) Uani 0.291(4) 1 d DG U P C 2
H50B H 0.0867 0.7467 0.4932 0.041 Uiso 0.291(4) 1 calc R U P C 2
C51B C 0.1636(5) 0.8108(4) 0.4590(5) 0.0357(7) Uani 0.291(4) 1 d DG U P C 2
H51B H 0.1455 0.8581 0.4705 0.043 Uiso 0.291(4) 1 calc R U P C 2
C52B C 0.2251(5) 0.8078(4) 0.4286(6) 0.0357(7) Uani 0.291(4) 1 d DG U P C 2
H52B H 0.2489 0.8530 0.4194 0.043 Uiso 0.291(4) 1 calc R U P C 2
C53B C 0.2516(5) 0.7386(4) 0.4117(6) 0.0362(7) Uani 0.291(4) 1 d DG U P C 2
H53B H 0.2936 0.7366 0.3910 0.043 Uiso 0.291(4) 1 calc R U P C 2
C54B C 0.2167(5) 0.6725(4) 0.4252(5) 0.0363(7) Uani 0.291(4) 1 d DG U P C 2
H54B H 0.2349 0.6252 0.4137 0.044 Uiso 0.291(4) 1 calc R U P C 2
C71 C 0.4733(3) 0.5289(2) 0.4449(2) 0.0473(13) Uani 0.5 1 d G U P D -1
C72 C 0.5126(3) 0.4610(2) 0.4435(2) 0.0326(11) Uani 0.5 1 d G U P D -1
H72 H 0.5111 0.4429 0.3927 0.039 Uiso 0.5 1 calc R U P D -1
C73 C 0.5540(3) 0.4197(2) 0.5163(3) 0.0492(14) Uani 0.5 1 d G U P D -1
H73 H 0.5808 0.3733 0.5153 0.059 Uiso 0.5 1 calc R U P D -1
C74 C 0.5561(3) 0.4462(3) 0.5905(2) 0.0650(14) Uani 0.5 1 d G U P D -1
H74 H 0.5844 0.4179 0.6403 0.078 Uiso 0.5 1 calc R U P D -1
C75 C 0.5168(3) 0.5141(3) 0.5920(2) 0.0580(15) Uani 0.5 1 d G U P D -1
H75 H 0.5183 0.5322 0.6427 0.070 Uiso 0.5 1 calc R U P D -1
C76 C 0.4755(3) 0.5554(2) 0.5191(3) 0.0524(15) Uani 0.5 1 d G U P D -1
H76 H 0.4486 0.6018 0.5201 0.063 Uiso 0.5 1 calc R U P D -1
C77 C 0.4282(6) 0.5725(5) 0.3666(5) 0.0650(14) Uani 0.5 1 d . U P D -1
H77A H 0.4278 0.6260 0.3799 0.097 Uiso 0.25 1 calc R U P D -1
H77B H 0.3692 0.5544 0.3372 0.097 Uiso 0.25 1 calc R U P D -1
H77C H 0.4578 0.5659 0.3311 0.097 Uiso 0.25 1 calc R U P D -1
H77D H 0.4087 0.5382 0.3189 0.097 Uiso 0.25 1 calc R U P D -1
H77E H 0.4674 0.6098 0.3616 0.097 Uiso 0.25 1 calc R U P D -1
H77F H 0.3787 0.5983 0.3677 0.097 Uiso 0.25 1 calc R U P D -1
C61 C -0.0347(5) 0.5224(4) 0.5106(5) 0.0537(18) Uani 0.368(3) 1 d G U P E -3
C62 C 0.0025(5) 0.4622(4) 0.5638(4) 0.052(2) Uani 0.368(3) 1 d G U P E -3
H62 H -0.0147 0.4505 0.6063 0.063 Uiso 0.368(3) 1 calc R U P E -3
C63 C 0.0648(4) 0.4189(4) 0.5549(4) 0.0569(19) Uani 0.368(3) 1 d G U P E -3
H63 H 0.0901 0.3777 0.5913 0.068 Uiso 0.368(3) 1 calc R U P E -3
C64 C 0.0899(5) 0.4360(4) 0.4926(5) 0.0712(18) Uani 0.368(3) 1 d G U P E -3
H64 H 0.1325 0.4064 0.4865 0.085 Uiso 0.368(3) 1 calc R U P E -3
C65 C 0.0528(5) 0.4962(4) 0.4394(4) 0.062(2) Uani 0.368(3) 1 d G U P E -3
H65 H 0.0700 0.5079 0.3968 0.075 Uiso 0.368(3) 1 calc R U P E -3
C66 C -0.0095(5) 0.5395(4) 0.4483(4) 0.054(2) Uani 0.368(3) 1 d G U P E -3
H66 H -0.0349 0.5807 0.4119 0.065 Uiso 0.368(3) 1 calc R U P E -3
C67 C -0.0989(9) 0.5658(8) 0.5226(9) 0.0712(18) Uani 0.368(3) 1 d . U P E -3
H67A H -0.1196 0.6063 0.4812 0.107 Uiso 0.1838(15) 1 calc R U P E -3
H67B H -0.0739 0.5876 0.5786 0.107 Uiso 0.1838(15) 1 calc R U P E -3
H67C H -0.1468 0.5330 0.5161 0.107 Uiso 0.1838(15) 1 calc R U P E -3
H67D H -0.1073 0.5450 0.5694 0.107 Uiso 0.1838(15) 1 calc R U P E -3
H67E H -0.1530 0.5636 0.4719 0.107 Uiso 0.1838(15) 1 calc R U P E -3
H67F H -0.0801 0.6183 0.5345 0.107 Uiso 0.1838(15) 1 calc R U P E -3

loop_
_atom_site_aniso_label
_atom_site_aniso_U_11
_atom_site_aniso_U_22
_atom_site_aniso_U_33
_atom_site_aniso_U_23
_atom_site_aniso_U_13
_atom_site_aniso_U_12
Br1 0.02401(16) 0.0587(2) 0.03416(16) 0.00474(13) 0.01870(12) 0.01129(13)
Br2 0.02093(16) 0.0929(3) 0.02826(16) -0.01585(15) 0.01597(12) -0.00231(15)
C1 0.0184(13) 0.0354(15) 0.0208(12) -0.0007(10) 0.0085(10) -0.0016(10)
C2 0.0149(12) 0.0295(14) 0.0202(11) -0.0007(10) 0.0072(9) -0.0021(10)
C3 0.0171(13) 0.0307(14) 0.0264(12) 0.0016(10) 0.0094(10) -0.0036(10)
C4 0.0215(13) 0.0272(14) 0.0254(12) -0.0019(10) 0.0103(10) -0.0013(10)
C5 0.0151(12) 0.0303(14) 0.0184(11) 0.0002(10) 0.0063(9) -0.0002(10)
C6 0.0168(12) 0.0294(14) 0.0226(12) -0.0013(10) 0.0079(10) -0.0007(10)
C7 0.0245(14) 0.0284(14) 0.0444(16) -0.0032(12) 0.0194(12) -0.0030(11)
C8 0.0272(15) 0.0277(15) 0.0471(16) -0.0058(12) 0.0210(13) -0.0004(11)
C9 0.0196(13) 0.0333(15) 0.0269(13) -0.0036(11) 0.0113(10) -0.0005(10)
C10 0.0218(14) 0.0322(15) 0.0294(13) -0.0022(11) 0.0132(11) 0.0017(10)
C11 0.0176(12) 0.0324(14) 0.0170(11) -0.0010(10) 0.0072(9) 0.0012(10)
C12 0.0170(12) 0.0300(14) 0.0174(11) -0.0011(9) 0.0076(9) -0.0001(10)
C13 0.0185(13) 0.0318(14) 0.0224(12) 0.0013(10) 0.0098(10) -0.0017(10)
C14 0.0225(13) 0.0273(13) 0.0236(12) 0.0000(10) 0.0120(10) 0.0005(10)
C15 0.0163(12) 0.0294(13) 0.0169(11) -0.0023(9) 0.0063(9) -0.0003(10)
C16 0.0176(12) 0.0291(14) 0.0196(11) -0.0005(10) 0.0086(9) -0.0003(10)
C17 0.0252(14) 0.0274(14) 0.0333(14) -0.0009(11) 0.0176(11) -0.0036(10)
C18 0.0246(14) 0.0252(14) 0.0344(14) -0.0042(11) 0.0166(11) -0.0013(10)
C19 0.0183(13) 0.0324(14) 0.0204(11) -0.0014(10) 0.0095(9) 0.0012(10)
C20 0.0182(13) 0.0328(15) 0.0228(12) -0.0032(10) 0.0091(10) -0.0007(10)
C21 0.0152(12) 0.0302(13) 0.0144(11) -0.0010(9) 0.0043(9) -0.0004(10)
C22 0.0169(12) 0.0261(13) 0.0173(11) -0.0002(9) 0.0066(9) 0.0006(9)
C23 0.0146(12) 0.0284(13) 0.0177(11) -0.0015(9) 0.0058(9) -0.0005(9)
C24 0.0168(12) 0.0312(14) 0.0170(11) -0.0008(10) 0.0059(9) 0.0008(10)
C25 0.0181(13) 0.0313(14) 0.0266(12) -0.0044(10) 0.0136(10) -0.0022(10)
C26 0.0229(14) 0.0345(15) 0.0225(12) -0.0035(10) 0.0105(10) -0.0016(11)
C27 0.0262(14) 0.0444(16) 0.0210(12) -0.0086(11) 0.0134(10) -0.0047(12)
C28 0.0228(14) 0.0482(17) 0.0274(13) -0.0083(12) 0.0160(11) -0.0034(12)
C29 0.0185(13) 0.0526(18) 0.0212(12) -0.0039(12) 0.0095(10) 0.0000(12)
C30 0.0230(14) 0.0382(15) 0.0216(12) -0.0024(11) 0.0119(10) 0.0000(11)
C31 0.0230(14) 0.0553(19) 0.0226(13) -0.0032(12) 0.0098(11) 0.0008(12)
C32 0.0404(19) 0.065(2) 0.0309(15) 0.0080(15) 0.0036(13) -0.0049(16)
C33 0.0330(17) 0.064(2) 0.0343(16) -0.0076(15) 0.0063(13) -0.0127(15)
C35 0.066(4) 0.048(4) 0.034(3) -0.006(2) 0.032(3) -0.004(3)
C34 0.0235(14) 0.0462(17) 0.0236(13) 0.0005(11) 0.0137(11) 0.0033(12)
C36 0.057(4) 0.042(3) 0.039(3) 0.014(3) 0.032(3) 0.015(3)
C35B 0.065(5) 0.051(5) 0.032(4) -0.010(3) 0.031(4) -0.004(3)
C34B 0.0235(14) 0.0462(17) 0.0236(13) 0.0005(11) 0.0137(11) 0.0033(12)
C36B 0.115(14) 0.093(10) 0.037(7) -0.011(6) 0.040(8) -0.043(10)
C37 0.0183(13) 0.0321(14) 0.0238(12) -0.0018(10) 0.0115(10) 0.0011(10)
C38 0.0201(13) 0.0337(14) 0.0211(12) -0.0001(10) 0.0098(10) -0.0001(10)
C39 0.0248(14) 0.0344(15) 0.0224(12) 0.0009(10) 0.0141(10) 0.0026(11)
C40 0.0202(13) 0.0383(15) 0.0274(13) 0.0018(11) 0.0149(10) 0.0035(11)
C41 0.0185(13) 0.0458(17) 0.0222(12) 0.0028(11) 0.0080(10) 0.0038(11)
C42 0.0236(14) 0.0367(15) 0.0207(12) -0.0023(10) 0.0105(10) 0.0023(11)
C44 0.039(4) 0.084(4) 0.029(3) -0.007(2) 0.022(3) -0.030(4)
C43 0.0251(15) 0.064(2) 0.0214(13) -0.0012(13) 0.0113(11) 0.0108(13)
C45 0.062(4) 0.037(5) 0.026(2) -0.005(3) 0.022(3) -0.008(3)
C44B 0.041(5) 0.080(5) 0.030(3) -0.011(3) 0.026(5) -0.032(5)
C43B 0.0251(15) 0.064(2) 0.0214(13) -0.0012(13) 0.0113(11) 0.0108(13)
C45B 0.075(5) 0.030(6) 0.029(3) -0.009(5) 0.022(4) -0.012(4)
C46 0.0205(13) 0.0478(17) 0.0209(12) 0.0013(11) 0.0095(10) 0.0072(11)
C47 0.0369(17) 0.0427(17) 0.0292(14) 0.0042(12) 0.0100(12) 0.0058(13)
C48 0.0267(15) 0.0476(17) 0.0247(13) -0.0007(12) 0.0078(11) 0.0001(12)
N1 0.0162(10) 0.0312(12) 0.0239(10) -0.0030(8) 0.0109(8) -0.0019(8)
N2 0.0177(11) 0.0329(12) 0.0208(10) -0.0010(8) 0.0108(8) 0.0019(8)
O1 0.0257(10) 0.0368(11) 0.0439(11) -0.0003(9) 0.0225(9) -0.0045(8)
O2 0.0287(10) 0.0316(11) 0.0484(11) -0.0063(9) 0.0254(9) 0.0003(8)
O3 0.0255(10) 0.0346(10) 0.0331(9) 0.0001(8) 0.0193(8) -0.0010(8)
O4 0.0352(12) 0.0344(12) 0.0648(14) -0.0101(10) 0.0336(10) -0.0004(9)
C55 0.0470(19) 0.0414(14) 0.0492(18) -0.0037(15) 0.0084(15) 0.0071(14)
C49 0.0336(9) 0.0364(10) 0.0342(9) -0.0012(8) 0.0083(7) 0.0020(8)
C50 0.0324(10) 0.0361(10) 0.0329(10) 0.0011(9) 0.0086(8) -0.0008(9)
C51 0.0312(10) 0.0373(11) 0.0318(10) -0.0001(9) 0.0092(8) 0.0005(9)
C52 0.0339(10) 0.0355(10) 0.0331(10) 0.0001(9) 0.0075(8) 0.0011(9)
C53 0.0337(10) 0.0367(10) 0.0323(9) 0.0017(9) 0.0085(8) -0.0028(9)
C54 0.0324(9) 0.0394(10) 0.0324(9) -0.0008(8) 0.0100(7) 0.0001(8)
C55B 0.044(3) 0.0415(19) 0.047(3) 0.003(2) 0.015(2) -0.004(2)
C49B 0.0339(10) 0.0363(11) 0.0342(11) 0.0000(10) 0.0107(8) 0.0010(10)
C50B 0.0321(11) 0.0363(11) 0.0320(11) 0.0001(10) 0.0110(9) 0.0008(10)
C51B 0.0335(10) 0.0359(11) 0.0325(10) 0.0000(10) 0.0094(8) 0.0002(9)
C52B 0.0333(10) 0.0365(11) 0.0325(10) 0.0011(10) 0.0097(8) -0.0012(9)
C53B 0.0334(10) 0.0374(11) 0.0333(11) -0.0002(10) 0.0101(9) 0.0008(9)
C54B 0.0337(10) 0.0365(11) 0.0341(11) -0.0011(10) 0.0105(8) 0.0018(9)
C71 0.0470(19) 0.0450(19) 0.0509(19) -0.0060(15) 0.0221(15) -0.0008(15)
C72 0.0351(18) 0.0323(18) 0.0318(18) -0.0028(15) 0.0159(14) -0.0030(14)
C73 0.051(2) 0.049(2) 0.0459(19) -0.0021(16) 0.0195(15) -0.0028(16)
C74 0.0671(18) 0.0625(18) 0.0603(19) 0.0015(15) 0.0228(14) -0.0027(14)
C75 0.059(2) 0.059(2) 0.059(2) -0.0054(16) 0.0279(15) -0.0042(16)
C76 0.053(2) 0.051(2) 0.054(2) -0.0066(16) 0.0238(15) 0.0004(16)
C77 0.0671(18) 0.0625(18) 0.0603(19) 0.0015(15) 0.0228(14) -0.0027(14)
C61 0.053(2) 0.053(2) 0.054(2) -0.0008(17) 0.0215(16) 0.0008(17)
C62 0.053(2) 0.052(2) 0.051(2) 0.0000(17) 0.0218(16) -0.0021(17)
C63 0.057(2) 0.057(2) 0.057(2) 0.0009(17) 0.0261(16) 0.0003(17)
C64 0.070(2) 0.072(2) 0.071(2) -0.0008(15) 0.0303(14) 0.0032(15)
C65 0.063(2) 0.064(2) 0.062(2) 0.0016(17) 0.0274(17) -0.0035(17)
C66 0.054(2) 0.054(2) 0.054(2) 0.0005(17) 0.0226(16) -0.0016(17)
C67 0.070(2) 0.072(2) 0.071(2) -0.0008(15) 0.0303(14) 0.0032(15)

loop_
_atom_type_symbol
_atom_type_description
_atom_type_scat_dispersion_real
_atom_type_scat_dispersion_imag
_atom_type_scat_source
C C 0.0181 0.0091 'International Tables Vol C Tables 4.2.6.8 and 6.1.1.4'
H H 0.0000 0.0000 'International Tables Vol C Tables 4.2.6.8 and 6.1.1.4'
N N 0.0311 0.0180 'International Tables Vol C Tables 4.2.6.8 and 6.1.1.4'
O O 0.0492 0.0322 'International Tables Vol C Tables 4.2.6.8 and 6.1.1.4'
Br Br -0.6763 1.2805 'International Tables Vol C Tables 4.2.6.8 and 6.1.1.4'

loop_
_geom_angle_atom_site_label_1
_geom_angle_atom_site_label_2
_geom_angle_atom_site_label_3
_geom_angle
O1 C1 N1 120.5(2)
O1 C1 C2 122.8(2)
N1 C1 C2 116.7(2)
C3 C2 C21 120.1(2)
C3 C2 C1 119.7(2)
C21 C2 C1 120.2(2)
C2 C3 C4 120.7(2)
C2 C3 H3 119.6
C4 C3 H3 119.6
C5 C4 C3 121.4(2)
C5 C4 H4 119.3
C3 C4 H4 119.3
C4 C5 C22 118.9(2)
C4 C5 C6 121.8(2)
C22 C5 C6 119.3(2)
C7 C6 C23 119.0(2)
C7 C6 C5 122.4(2)
C23 C6 C5 118.6(2)
C6 C7 C8 121.5(3)
C6 C7 H7 119.2
C8 C7 H7 119.2
C9 C8 C7 120.5(3)
C9 C8 H8 119.8
C7 C8 H8 119.8
C8 C9 C24 120.1(2)
C8 C9 C10 119.1(2)
C24 C9 C10 120.7(2)
O4 C10 N2 120.4(2)
O4 C10 C9 123.3(2)
N2 C10 C9 116.3(2)
O3 C11 N2 120.5(2)
O3 C11 C12 122.9(2)
N2 C11 C12 116.6(2)
C13 C12 C24 120.1(2)
C13 C12 C11 119.6(2)
C24 C12 C11 120.3(2)
C12 C13 C14 120.4(2)
C12 C13 H13 119.8
C14 C13 H13 119.8
C15 C14 C13 121.6(2)
C15 C14 H14 119.2
C13 C14 H14 119.2
C14 C15 C23 119.0(2)
C14 C15 C16 121.6(2)
C23 C15 C16 119.4(2)
C17 C16 C22 119.0(2)
C17 C16 C15 122.3(2)
C22 C16 C15 118.6(2)
C16 C17 C18 121.8(2)
C16 C17 H17 119.1
C18 C17 H17 119.1
C19 C18 C17 120.4(2)
C19 C18 H18 119.8
C17 C18 H18 119.8
C18 C19 C21 120.1(2)
C18 C19 C20 119.2(2)
C21 C19 C20 120.8(2)
O2 C20 N1 120.7(2)
O2 C20 C19 123.0(2)
N1 C20 C19 116.3(2)
C2 C21 C19 120.4(2)
C2 C21 C22 119.7(2)
C19 C21 C22 119.9(2)
C21 C22 C5 119.2(2)
C21 C22 C16 118.8(2)
C5 C22 C16 122.0(2)
C15 C23 C24 119.1(2)
C15 C23 C6 122.1(2)
C24 C23 C6 118.8(2)
C9 C24 C12 120.2(2)
C9 C24 C23 120.0(2)
C12 C24 C23 119.7(2)
C30 C25 C26 122.7(2)
C30 C25 N1 117.8(2)
C26 C25 N1 119.5(2)
C27 C26 C25 117.9(2)
C27 C26 C31 119.9(2)
C25 C26 C31 122.2(2)
C28 C27 C26 119.5(2)
C28 C27 H27 120.2
C26 C27 H27 120.2
C29 C28 C27 122.3(2)
C29 C28 Br2 119.1(2)
C27 C28 Br2 118.52(19)
C28 C29 C30 119.5(2)
C28 C29 H29 120.3
C30 C29 H29 120.3
C29 C30 C25 118.0(2)
C29 C30 C34 119.0(2)
C25 C30 C34 123.0(2)
C26 C31 C33 110.7(2)
C26 C31 C32 112.5(2)
C33 C31 C32 110.8(2)
C26 C31 H31 107.5
C33 C31 H31 107.5
C32 C31 H31 107.5
C31 C32 H32A 109.5
C31 C32 H32B 109.5
H32A C32 H32B 109.5
C31 C32 H32C 109.5
H32A C32 H32C 109.5
H32B C32 H32C 109.5
C31 C33 H33A 109.5
C31 C33 H33B 109.5
H33A C33 H33B 109.5
C31 C33 H33C 109.5
H33A C33 H33C 109.5
H33B C33 H33C 109.5
C34 C35 H35A 109.5
C34 C35 H35B 109.5
H35A C35 H35B 109.5
C34 C35 H35C 109.5
H35A C35 H35C 109.5
H35B C35 H35C 109.5
C35 C34 C30 110.1(3)
C35 C34 C36 111.3(4)
C30 C34 C36 112.5(3)
C35 C34 H34 107.6
C30 C34 H34 107.6
C36 C34 H34 107.6
C34 C36 H36A 109.5
C34 C36 H36B 109.5
H36A C36 H36B 109.5
C34 C36 H36C 109.5
H36A C36 H36C 109.5
H36B C36 H36C 109.5
H35D C35B H35E 109.5
H35D C35B H35F 109.5
H35E C35B H35F 109.5
H36D C36B H36E 109.5
H36D C36B H36F 109.5
H36E C36B H36F 109.5
C38 C37 C42 122.4(2)
C38 C37 N2 119.7(2)
C42 C37 N2 117.9(2)
C39 C38 C37 118.2(2)
C39 C38 C46 119.6(2)
C37 C38 C46 122.2(2)
C40 C39 C38 119.3(2)
C40 C39 H39 120.4
C38 C39 H39 120.4
C39 C40 C41 122.8(2)
C39 C40 Br1 119.21(18)
C41 C40 Br1 118.01(19)
C40 C41 C42 119.0(2)
C40 C41 H41 120.5
C42 C41 H41 120.5
C41 C42 C37 118.2(2)
C41 C42 C43 119.6(2)
C37 C42 C43 122.1(2)
C43 C44 H44A 109.5
C43 C44 H44B 109.5
H44A C44 H44B 109.5
C43 C44 H44C 109.5
H44A C44 H44C 109.5
H44B C44 H44C 109.5
C44 C43 C42 113.2(3)
C44 C43 C45 111.2(4)
C42 C43 C45 110.9(4)
C44 C43 H43 107.1
C42 C43 H43 107.1
C45 C43 H43 107.1
C43 C45 H45A 109.5
C43 C45 H45B 109.5
H45A C45 H45B 109.5
C43 C45 H45C 109.5
H45A C45 H45C 109.5
H45B C45 H45C 109.5
H44D C44B H44E 109.5
H44D C44B H44F 109.5
H44E C44B H44F 109.5
H45D C45B H45E 109.5
H45D C45B H45F 109.5
H45E C45B H45F 109.5
C38 C46 C48 111.5(2)
C38 C46 C47 111.0(2)
C48 C46 C47 111.7(2)
C38 C46 H46 107.4
C48 C46 H46 107.4
C47 C46 H46 107.4
C46 C47 H47A 109.5
C46 C47 H47B 109.5
H47A C47 H47B 109.5
C46 C47 H47C 109.5
H47A C47 H47C 109.5
H47B C47 H47C 109.5
C46 C48 H48A 109.5
C46 C48 H48B 109.5
H48A C48 H48B 109.5
C46 C48 H48C 109.5
H48A C48 H48C 109.5
H48B C48 H48C 109.5
C20 N1 C1 125.3(2)
C20 N1 C25 117.8(2)
C1 N1 C25 116.8(2)
C11 N2 C10 124.6(2)
C11 N2 C37 118.3(2)
C10 N2 C37 116.8(2)
C49 C55 H55A 109.5
C49 C55 H55B 109.5
H55A C55 H55B 109.5
C49 C55 H55C 109.5
H55A C55 H55C 109.5
H55B C55 H55C 109.5
C50 C49 C54 120.0
C50 C49 C55 119.1(3)
C54 C49 C55 120.9(3)
C49 C50 C51 120.0
C49 C50 H50 120.0
C51 C50 H50 120.0
C52 C51 C50 120.0
C52 C51 H51 120.0
C50 C51 H51 120.0
C51 C52 C53 120.0
C51 C52 H52 120.0
C53 C52 H52 120.0
C54 C53 C52 120.0
C54 C53 H53 120.0
C52 C53 H53 120.0
C53 C54 C49 120.0
C53 C54 H54 120.0
C49 C54 H54 120.0
C49B C55B H55D 109.5
C49B C55B H55E 109.5
H55D C55B H55E 109.5
C49B C55B H55F 109.5
H55D C55B H55F 109.5
H55E C55B H55F 109.5
C50B C49B C54B 120.0
C50B C49B C55B 121.9(6)
C54B C49B C55B 118.1(6)
C51B C50B C49B 120.0
C51B C50B H50B 120.0
C49B C50B H50B 120.0
C52B C51B C50B 120.0
C52B C51B H51B 120.0
C50B C51B H51B 120.0
C51B C52B C53B 120.0
C51B C52B H52B 120.0
C53B C52B H52B 120.0
C52B C53B C54B 120.0
C52B C53B H53B 120.0
C54B C53B H53B 120.0
C53B C54B C49B 120.0
C53B C54B H54B 120.0
C49B C54B H54B 120.0
C72 C71 C76 120.0
C72 C71 C77 119.8(5)
C76 C71 C77 120.2(5)
C71 C72 C73 120.0
C71 C72 H72 120.0
C73 C72 H72 120.0
C72 C73 C74 120.0
C72 C73 H73 120.0
C74 C73 H73 120.0
C73 C74 C75 120.0
C73 C74 H74 120.0
C75 C74 H74 120.0
C76 C75 C74 120.0
C76 C75 H75 120.0
C74 C75 H75 120.0
C75 C76 C71 120.0
C75 C76 H76 120.0
C71 C76 H76 120.0
C71 C77 H77A 109.5
C71 C77 H77B 109.5
H77A C77 H77B 109.5
C71 C77 H77C 109.5
H77A C77 H77C 109.5
H77B C77 H77C 109.5
C71 C77 H77D 109.5
H77A C77 H77D 141.1
H77B C77 H77D 56.3
H77C C77 H77D 56.3
C71 C77 H77E 109.5
H77A C77 H77E 56.3
H77B C77 H77E 141.1
H77C C77 H77E 56.3
H77D C77 H77E 109.5
C71 C77 H77F 109.5
H77A C77 H77F 56.3
H77B C77 H77F 56.3
H77C C77 H77F 141.1
H77D C77 H77F 109.5
H77E C77 H77F 109.5
C62 C61 C66 120.0
C62 C61 C67 117.9(7)
C66 C61 C67 122.1(7)
C61 C62 C63 120.0
C61 C62 H62 120.0
C63 C62 H62 120.0
C64 C63 C62 120.0
C64 C63 H63 120.0
C62 C63 H63 120.0
C63 C64 C65 120.0
C63 C64 H64 120.0
C65 C64 H64 120.0
C66 C65 C64 120.0
C66 C65 H65 120.0
C64 C65 H65 120.0
C65 C66 C61 120.0
C65 C66 H66 120.0
C61 C66 H66 120.0
C61 C67 H67A 109.5
C61 C67 H67B 109.5
H67A C67 H67B 109.5
C61 C67 H67C 109.5
H67A C67 H67C 109.5
H67B C67 H67C 109.5
C61 C67 H67D 109.5
H67A C67 H67D 141.1
H67B C67 H67D 56.3
H67C C67 H67D 56.3
C61 C67 H67E 109.5
H67A C67 H67E 56.3
H67B C67 H67E 141.1
H67C C67 H67E 56.3
H67D C67 H67E 109.5
C61 C67 H67F 109.5
H67A C67 H67F 56.3
H67B C67 H67F 56.3
H67C C67 H67F 141.1
H67D C67 H67F 109.5
H67E C67 H67F 109.5

loop_
_geom_bond_atom_site_label_1
_geom_bond_atom_site_label_2
_geom_bond_distance
Br1 C40 1.910(2)
Br2 C28 1.893(3)
C1 O1 1.217(3)
C1 N1 1.402(3)
C1 C2 1.479(3)
C2 C3 1.375(4)
C2 C21 1.410(3)
C3 C4 1.392(3)
C3 H3 0.9500
C4 C5 1.391(3)
C4 H4 0.9500
C5 C22 1.425(4)
C5 C6 1.472(3)
C6 C7 1.382(4)
C6 C23 1.430(3)
C7 C8 1.398(4)
C7 H7 0.9500
C8 C9 1.373(4)
C8 H8 0.9500
C9 C24 1.403(4)
C9 C10 1.481(3)
C10 O4 1.211(3)
C10 N2 1.400(3)
C11 O3 1.215(3)
C11 N2 1.394(3)
C11 C12 1.483(3)
C12 C13 1.372(4)
C12 C24 1.413(3)
C13 C14 1.395(3)
C13 H13 0.9500
C14 C15 1.389(3)
C14 H14 0.9500
C15 C23 1.420(4)
C15 C16 1.472(3)
C16 C17 1.385(4)
C16 C22 1.428(3)
C17 C18 1.392(4)
C17 H17 0.9500
C18 C19 1.377(4)
C18 H18 0.9500
C19 C21 1.412(4)
C19 C20 1.479(3)
C20 O2 1.218(3)
C20 N1 1.395(3)
C21 C22 1.425(3)
C23 C24 1.427(3)
C25 C30 1.395(3)
C25 C26 1.397(3)
C25 N1 1.455(3)
C26 C27 1.388(4)
C26 C31 1.516(4)
C27 C28 1.380(4)
C27 H27 0.9500
C28 C29 1.379(3)
C29 C30 1.388(4)
C29 H29 0.9500
C30 C34 1.522(3)
C31 C33 1.525(4)
C31 C32 1.527(4)
C31 H31 1.0000
C32 H32A 0.9800
C32 H32B 0.9800
C32 H32C 0.9800
C33 H33A 0.9800
C33 H33B 0.9800
C33 H33C 0.9800
C35 C34 1.498(6)
C35 H35A 0.9800
C35 H35B 0.9800
C35 H35C 0.9800
C34 C36 1.530(6)
C34 H34 1.0000
C36 H36A 0.9800
C36 H36B 0.9800
C36 H36C 0.9800
C35B H35D 0.9800
C35B H35E 0.9800
C35B H35F 0.9800
C36B H36D 0.9800
C36B H36E 0.9800
C36B H36F 0.9800
C37 C38 1.396(3)
C37 C42 1.400(3)
C37 N2 1.454(3)
C38 C39 1.392(4)
C38 C46 1.519(3)
C39 C40 1.373(4)
C39 H39 0.9500
C40 C41 1.386(4)
C41 C42 1.388(4)
C41 H41 0.9500
C42 C43 1.520(3)
C44 C43 1.474(7)
C44 H44A 0.9800
C44 H44B 0.9800
C44 H44C 0.9800
C43 C45 1.539(7)
C43 H43 1.0000
C45 H45A 0.9800
C45 H45B 0.9800
C45 H45C 0.9800
C44B H44D 0.9800
C44B H44E 0.9800
C44B H44F 0.9800
C45B H45D 0.9800
C45B H45E 0.9800
C45B H45F 0.9800
C46 C48 1.524(4)
C46 C47 1.527(4)
C46 H46 1.0000
C47 H47A 0.9800
C47 H47B 0.9800
C47 H47C 0.9800
C48 H48A 0.9800
C48 H48B 0.9800
C48 H48C 0.9800
C55 C49 1.522(5)
C55 H55A 0.9800
C55 H55B 0.9800
C55 H55C 0.9800
C49 C50 1.3900
C49 C54 1.3900
C50 C51 1.3900
C50 H50 0.9500
C51 C52 1.3900
C51 H51 0.9500
C52 C53 1.3900
C52 H52 0.9500
C53 C54 1.3900
C53 H53 0.9500
C54 H54 0.9500
C55B C49B 1.455(12)
C55B H55D 0.9800
C55B H55E 0.9800
C55B H55F 0.9800
C49B C50B 1.3900
C49B C54B 1.3900
C50B C51B 1.3900
C50B H50B 0.9500
C51B C52B 1.3900
C51B H51B 0.9500
C52B C53B 1.3900
C52B H52B 0.9500
C53B C54B 1.3900
C53B H53B 0.9500
C54B H54B 0.9500
C71 C72 1.3900
C71 C76 1.3900
C71 C77 1.488(8)
C72 C73 1.3900
C72 H72 0.9500
C73 C74 1.3900
C73 H73 0.9500
C74 C75 1.3900
C74 H74 0.9500
C75 C76 1.3900
C75 H75 0.9500
C76 H76 0.9500
C77 H77A 0.9800
C77 H77B 0.9800
C77 H77C 0.9800
C77 H77D 0.9800
C77 H77E 0.9800
C77 H77F 0.9800
C61 C62 1.3900
C61 C66 1.3900
C61 C67 1.445(12)
C62 C63 1.3900
C62 H62 0.9500
C63 C64 1.3900
C63 H63 0.9500
C64 C65 1.3900
C64 H64 0.9500
C65 C66 1.3900
C65 H65 0.9500
C66 H66 0.9500
C67 H67A 0.9800
C67 H67B 0.9800
C67 H67C 0.9800
C67 H67D 0.9800
C67 H67E 0.9800
C67 H67F 0.9800

loop_
_geom_torsion_atom_site_label_1
_geom_torsion_atom_site_label_2
_geom_torsion_atom_site_label_3
_geom_torsion_atom_site_label_4
_geom_torsion
O1 C1 C2 C3 2.8(4)
N1 C1 C2 C3 -176.0(2)
O1 C1 C2 C21 -177.1(2)
N1 C1 C2 C21 4.1(3)
C21 C2 C3 C4 0.1(4)
C1 C2 C3 C4 -179.8(2)
C2 C3 C4 C5 0.3(4)
C3 C4 C5 C22 -0.5(3)
C3 C4 C5 C6 179.7(2)
C4 C5 C6 C7 2.3(4)
C22 C5 C6 C7 -177.5(2)
C4 C5 C6 C23 -178.9(2)
C22 C5 C6 C23 1.3(3)
C23 C6 C7 C8 -0.7(4)
C5 C6 C7 C8 178.1(2)
C6 C7 C8 C9 1.5(4)
C7 C8 C9 C24 -1.2(4)
C7 C8 C9 C10 179.7(2)
C8 C9 C10 O4 4.6(4)
C24 C9 C10 O4 -174.5(3)
C8 C9 C10 N2 -174.7(2)
C24 C9 C10 N2 6.2(3)
O3 C11 C12 C13 -2.3(4)
N2 C11 C12 C13 176.9(2)
O3 C11 C12 C24 177.6(2)
N2 C11 C12 C24 -3.2(3)
C24 C12 C13 C14 0.4(3)
C11 C12 C13 C14 -179.7(2)
C12 C13 C14 C15 0.4(4)
C13 C14 C15 C23 -0.7(3)
C13 C14 C15 C16 -179.4(2)
C14 C15 C16 C17 -2.9(4)
C23 C15 C16 C17 178.5(2)
C14 C15 C16 C22 178.0(2)
C23 C15 C16 C22 -0.7(3)
C22 C16 C17 C18 -0.8(4)
C15 C16 C17 C18 -180.0(2)
C16 C17 C18 C19 0.2(4)
C17 C18 C19 C21 0.8(4)
C17 C18 C19 C20 -178.7(2)
C18 C19 C20 O2 1.1(4)
C21 C19 C20 O2 -178.4(2)
C18 C19 C20 N1 179.6(2)
C21 C19 C20 N1 0.1(3)
C3 C2 C21 C19 -179.9(2)
C1 C2 C21 C19 0.0(3)
C3 C2 C21 C22 -0.3(3)
C1 C2 C21 C22 179.6(2)
C18 C19 C21 C2 178.4(2)
C20 C19 C21 C2 -2.2(3)
C18 C19 C21 C22 -1.2(3)
C20 C19 C21 C22 178.3(2)
C2 C21 C22 C5 0.2(3)
C19 C21 C22 C5 179.7(2)
C2 C21 C22 C16 -179.0(2)
C19 C21 C22 C16 0.6(3)
C4 C5 C22 C21 0.2(3)
C6 C5 C22 C21 -180.0(2)
C4 C5 C22 C16 179.3(2)
C6 C5 C22 C16 -0.8(3)
C17 C16 C22 C21 0.4(3)
C15 C16 C22 C21 179.6(2)
C17 C16 C22 C5 -178.7(2)
C15 C16 C22 C5 0.5(3)
C14 C15 C23 C24 0.2(3)
C16 C15 C23 C24 178.9(2)
C14 C15 C23 C6 -177.5(2)
C16 C15 C23 C6 1.2(3)
C7 C6 C23 C15 177.3(2)
C5 C6 C23 C15 -1.5(3)
C7 C6 C23 C24 -0.4(3)
C5 C6 C23 C24 -179.2(2)
C8 C9 C24 C12 -177.6(2)
C10 C9 C24 C12 1.6(4)
C8 C9 C24 C23 0.1(4)
C10 C9 C24 C23 179.3(2)
C13 C12 C24 C9 176.8(2)
C11 C12 C24 C9 -3.1(3)
C13 C12 C24 C23 -0.9(3)
C11 C12 C24 C23 179.2(2)
C15 C23 C24 C9 -177.1(2)
C6 C23 C24 C9 0.7(3)
C15 C23 C24 C12 0.6(3)
C6 C23 C24 C12 178.3(2)
C30 C25 C26 C27 0.9(4)
N1 C25 C26 C27 -176.7(2)
C30 C25 C26 C31 -179.0(3)
N1 C25 C26 C31 3.5(4)
C25 C26 C27 C28 1.5(4)
C31 C26 C27 C28 -178.7(3)
C26 C27 C28 C29 -2.4(4)
C26 C27 C28 Br2 176.0(2)
C27 C28 C29 C30 0.7(5)
Br2 C28 C29 C30 -177.6(2)
C28 C29 C30 C25 1.6(4)
C28 C29 C30 C34 -178.4(3)
C26 C25 C30 C29 -2.4(4)
N1 C25 C30 C29 175.2(2)
C26 C25 C30 C34 177.5(3)
N1 C25 C30 C34 -4.9(4)
C27 C26 C31 C33 -77.1(3)
C25 C26 C31 C33 102.7(3)
C27 C26 C31 C32 47.5(4)
C25 C26 C31 C32 -132.7(3)
C29 C30 C34 C35 -76.3(4)
C25 C30 C34 C35 103.7(4)
C29 C30 C34 C36 48.4(5)
C25 C30 C34 C36 -131.5(4)
C42 C37 C38 C39 3.0(4)
N2 C37 C38 C39 -176.0(2)
C42 C37 C38 C46 -176.2(3)
N2 C37 C38 C46 4.9(4)
C37 C38 C39 C40 -1.8(4)
C46 C38 C39 C40 177.3(2)
C38 C39 C40 C41 -0.9(4)
C38 C39 C40 Br1 179.9(2)
C39 C40 C41 C42 2.5(4)
Br1 C40 C41 C42 -178.2(2)
C40 C41 C42 C37 -1.4(4)
C40 C41 C42 C43 177.4(3)
C38 C37 C42 C41 -1.3(4)
N2 C37 C42 C41 177.6(2)
C38 C37 C42 C43 179.9(3)
N2 C37 C42 C43 -1.2(4)
C41 C42 C43 C44 -91.4(5)
C37 C42 C43 C44 87.3(5)
C41 C42 C43 C45 34.3(5)
C37 C42 C43 C45 -146.9(4)
C39 C38 C46 C48 58.3(3)
C37 C38 C46 C48 -122.6(3)
C39 C38 C46 C47 -67.0(3)
C37 C38 C46 C47 112.1(3)
O2 C20 N1 C1 -176.9(2)
C19 C20 N1 C1 4.5(3)
O2 C20 N1 C25 6.0(3)
C19 C20 N1 C25 -172.5(2)
O1 C1 N1 C20 174.5(2)
C2 C1 N1 C20 -6.6(3)
O1 C1 N1 C25 -8.4(3)
C2 C1 N1 C25 170.5(2)
C30 C25 N1 C20 88.0(3)
C26 C25 N1 C20 -94.3(3)
C30 C25 N1 C1 -89.3(3)
C26 C25 N1 C1 88.4(3)
O3 C11 N2 C10 -168.8(2)
C12 C11 N2 C10 12.0(3)
O3 C11 N2 C37 5.5(3)
C12 C11 N2 C37 -173.70(19)
O4 C10 N2 C11 167.3(2)
C9 C10 N2 C11 -13.4(3)
O4 C10 N2 C37 -7.1(3)
C9 C10 N2 C37 172.2(2)
C38 C37 N2 C11 -87.8(3)
C42 C37 N2 C11 93.2(3)
C38 C37 N2 C10 87.0(3)
C42 C37 N2 C10 -92.0(3)
C54 C49 C50 C51 0.0
C55 C49 C50 C51 179.1(3)
C49 C50 C51 C52 0.0
C50 C51 C52 C53 0.0
C51 C52 C53 C54 0.0
C52 C53 C54 C49 0.0
C50 C49 C54 C53 0.0
C55 C49 C54 C53 -179.1(3)
C54B C49B C50B C51B 0.0
C55B C49B C50B C51B -177.2(8)
C49B C50B C51B C52B 0.0
C50B C51B C52B C53B 0.0
C51B C52B C53B C54B 0.0
C52B C53B C54B C49B 0.0
C50B C49B C54B C53B 0.0
C55B C49B C54B C53B 177.3(8)
C76 C71 C72 C73 0.0
C77 C71 C72 C73 -179.2(6)
C71 C72 C73 C74 0.0
C72 C73 C74 C75 0.0
C73 C74 C75 C76 0.0
C74 C75 C76 C71 0.0
C72 C71 C76 C75 0.0
C77 C71 C76 C75 179.2(6)
C66 C61 C62 C63 0.0
C67 C61 C62 C63 -179.8(11)
C61 C62 C63 C64 0.0
C62 C63 C64 C65 0.0
C63 C64 C65 C66 0.0
C64 C65 C66 C61 0.0
C62 C61 C66 C65 0.0
C67 C61 C66 C65 179.8(11)
